data_1546061
loop_
_publ_author_name
'Mosquera, Marta Elena Gonzalez'
'Gomez-Sal, Pilar'
'Egido, Irene'
'L\'opez L\'opez, Mar\'ia'
'Hortelano, Carlos'

_publ_section_title
;
 FDHALO17: Comparison of Halogen Bonding networks with Ru(II) complexes
 and analysis of the influence of the XB interaction on their reactivity
;
_journal_name_full 'Faraday Discuss.'
_journal_paper_doi 10.1039/C7FD00079K
_journal_year 2017
_chemical_compound_source 'synthesis as described'
_chemical_formula_moiety 'C36 H36 Cl2 I2 N4 Ru1'
_chemical_formula_sum 'C36 H36 Cl2 I2 N4 Ru'
_chemical_formula_weight 950.46
_chemical_name_systematic
;
 ?
;
_space_group_IT_number 2
_symmetry_cell_setting triclinic
_symmetry_Int_Tables_number 2
_symmetry_space_group_name_Hall '-P 1'
_symmetry_space_group_name_H-M 'P -1'
_atom_sites_solution_hydrogens geom
_atom_sites_solution_primary direct
_atom_sites_solution_secondary difmap
_audit_conform_dict_location ftp://ftp.iucr.org/pub/cif_core.dic
_audit_conform_dict_name cif_core.dic
_audit_conform_dict_version 2.4
_audit_creation_date 2015-07-02T18:07:27-00:00
_audit_creation_method 'WinGX routine CIF_UPDATE'
_audit_update_record
;
2017-02-22 deposited with the CCDC.
2017-05-02 downloaded from the CCDC.
;
_cell_angle_alpha 67.342(9)
_cell_angle_beta 80.018(12)
_cell_angle_gamma 75.957(9)
_cell_formula_units_Z 1
_cell_length_a 9.5548(18)
_cell_length_b 10.4967(6)
_cell_length_c 10.5869(12)
_cell_measurement_reflns_used 235
_cell_measurement_temperature 200(2)
_cell_measurement_theta_max 16.32
_cell_measurement_theta_min 3.45
_cell_measurement_wavelength 0.71073
_cell_volume 946.8(2)
_computing_cell_refinement 'Dirax/lsq (Duisenberg & Schreurs, 1989-2000)'
_computing_data_collection 'Collect (Bruker AXS BV, 1997-2004)'
_computing_data_reduction 'EvalCCD (Duisenberg & Schreurs 1990-2000)'
_computing_molecular_graphics 'Ortep-3 for Windows (Farrugia, 1997)'
_computing_publication_material 'WinGX publication routines (Farrugia, 1999)'
_computing_structure_refinement 'SHELXL-97 (Sheldrick, 2008)'
_diffrn_ambient_temperature 200(2)
_diffrn_detector 'CCD plate'
_diffrn_detector_area_resol_mean 9
_diffrn_measured_fraction_theta_full 0.995
_diffrn_measured_fraction_theta_max 0.995
_diffrn_measurement_device '95mm CCD camera on \k-goniostat'
_diffrn_measurement_device_type KappaCCD
_diffrn_measurement_method 'CCD rotation images, thick slices'
_diffrn_orient_matrix_type X=UH
_diffrn_orient_matrix_UB_11 0.01
_diffrn_orient_matrix_UB_12 0
_diffrn_orient_matrix_UB_13 0
_diffrn_orient_matrix_UB_21 0
_diffrn_orient_matrix_UB_22 0.01
_diffrn_orient_matrix_UB_23 0
_diffrn_orient_matrix_UB_31 0
_diffrn_orient_matrix_UB_32 0
_diffrn_orient_matrix_UB_33 0.01
_diffrn_radiation_monochromator graphite
_diffrn_radiation_probe x-ray
_diffrn_radiation_type MoK\a
_diffrn_radiation_wavelength 0.71073
_diffrn_reflns_av_R_equivalents 0.0198
_diffrn_reflns_av_unetI/netI 0.0471
_diffrn_reflns_limit_h_max 12
_diffrn_reflns_limit_h_min -12
_diffrn_reflns_limit_k_max 13
_diffrn_reflns_limit_k_min -13
_diffrn_reflns_limit_l_max 13
_diffrn_reflns_limit_l_min -13
_diffrn_reflns_number 8143
_diffrn_reflns_reduction_process
;
 Scaled and merged with Sortav
 R.H. Blessing, (1987) Cryst. Rev. 1, 3-58
 R.H. Blessing, (1989) J. Appl. Cryst. 22, 396-397
;
_diffrn_reflns_theta_full 27.5
_diffrn_reflns_theta_max 27.5
_diffrn_reflns_theta_min 3.17
_diffrn_source 'Enraf Nonius FR590'
_exptl_absorpt_coefficient_mu 2.215
_exptl_absorpt_correction_T_max 0.593
_exptl_absorpt_correction_T_min 0.471
_exptl_absorpt_correction_type multi-scan
_exptl_absorpt_process_details
;
 R.H. Blessing, Acta Cryst. (1995), A51, 33-38
;
_exptl_crystal_colour orange
_exptl_crystal_density_diffrn 1.667
_exptl_crystal_density_method 'not measured'
_exptl_crystal_description prism
_exptl_crystal_F_000 464
_exptl_crystal_size_max 0.4
_exptl_crystal_size_mid 0.25
_exptl_crystal_size_min 0.2
_refine_diff_density_max 2.424
_refine_diff_density_min -0.668
_refine_diff_density_rms 0.141
_refine_ls_extinction_method none
_refine_ls_goodness_of_fit_ref 1.021
_refine_ls_hydrogen_treatment constr
_refine_ls_matrix_type full
_refine_ls_number_parameters 205
_refine_ls_number_reflns 4318
_refine_ls_number_restraints 0
_refine_ls_restrained_S_all 1.021
_refine_ls_R_factor_all 0.0784
_refine_ls_R_factor_gt 0.0522
_refine_ls_shift/su_max 0
_refine_ls_shift/su_mean 0
_refine_ls_structure_factor_coef Fsqd
_refine_ls_weighting_details 'calc w=1/[\s^2^(Fo^2^)+(0.0961P)^2^+2.1287P] where P=(Fo^2^+2Fc^2^)/3'
_refine_ls_weighting_scheme calc
_refine_ls_wR_factor_gt 0.1516
_refine_ls_wR_factor_ref 0.1693
_reflns_number_gt 3022
_reflns_number_total 4318
_reflns_threshold_expression >2\s(I)
_cod_data_source_file c7fd00079k2.cif
_cod_data_source_block 1bI2
_cod_database_code 1546061

loop_
_symmetry_equiv_pos_as_xyz
'x, y, z'
'-x, -y, -z'

loop_
_atom_site_label
_atom_site_type_symbol
_atom_site_fract_x
_atom_site_fract_y
_atom_site_fract_z
_atom_site_U_iso_or_equiv
_atom_site_adp_type
_atom_site_occupancy
_atom_site_symmetry_multiplicity
_atom_site_calc_flag
_atom_site_refinement_flags
C8 C 0.3493(10) 0.3672(9) -0.2601(9) 0.075(2) Uani 1 1 d .
H8A H 0.2985 0.2943 -0.248 0.113 Uiso 1 1 calc R
H8B H 0.4517 0.3303 -0.2622 0.113 Uiso 1 1 calc R
H8C H 0.3277 0.4434 -0.3451 0.113 Uiso 1 1 calc R
C9 C 0.0503(7) 0.3347(7) 0.1877(6) 0.0459(14) Uani 1 1 d .
H9A H 0.0325 0.3764 0.2567 0.069 Uiso 1 1 calc R
H9B H 0.089 0.236 0.2281 0.069 Uiso 1 1 calc R
H9C H -0.0389 0.3477 0.1501 0.069 Uiso 1 1 calc R
C11 C 0.1438(7) -0.0430(5) -0.1438(6) 0.0383(12) Uani 1 1 d .
C12 C 0.3508(6) -0.1137(6) -0.3059(7) 0.0447(14) Uani 1 1 d .
C13 C 0.3212(9) -0.1409(7) -0.4199(7) 0.0579(18) Uani 1 1 d .
C14 C 0.4359(11) -0.1940(9) -0.4946(9) 0.074(2) Uani 1 1 d .
H14 H 0.4191 -0.2134 -0.5687 0.088 Uiso 1 1 calc R
C15 C 0.5687(13) -0.2178(10) -0.4629(10) 0.085(3) Uani 1 1 d .
H15 H 0.6428 -0.2571 -0.5143 0.102 Uiso 1 1 calc R
C16 C 0.6047(8) -0.1894(8) -0.3616(11) 0.078(3) Uani 1 1 d .
H16 H 0.7015 -0.2041 -0.3471 0.094 Uiso 1 1 calc R
C17 C 0.4899(8) -0.1345(8) -0.2731(9) 0.067(2) Uani 1 1 d .
C18 C 0.1717(10) -0.1047(10) -0.4607(8) 0.076(2) Uani 1 1 d .
H18A H 0.1062 -0.0692 -0.3969 0.114 Uiso 1 1 calc R
H18B H 0.145 -0.1873 -0.4603 0.114 Uiso 1 1 calc R
H18C H 0.1672 -0.0342 -0.5513 0.114 Uiso 1 1 calc R
C19 C 0.5128(11) -0.0959(10) -0.1574(11) 0.091(3) Uani 1 1 d .
H19A H 0.6145 -0.1158 -0.1468 0.137 Uiso 1 1 calc R
H19B H 0.4634 -0.1496 -0.074 0.137 Uiso 1 1 calc R
H19C H 0.4752 0.0026 -0.1769 0.137 Uiso 1 1 calc R
N2 N 0.2332(6) -0.0682(5) -0.2253(5) 0.0413(11) Uani 1 1 d .
C1 C 0.0852(7) 0.1650(6) -0.0288(6) 0.0411(13) Uani 1 1 d .
C2 C 0.2014(6) 0.3626(5) -0.0372(6) 0.0344(11) Uani 1 1 d .
C3 C 0.3025(6) 0.4200(6) -0.1423(6) 0.0415(13) Uani 1 1 d .
C4 C 0.3595(7) 0.5245(6) -0.1337(7) 0.0480(15) Uani 1 1 d .
H4 H 0.4282 0.5647 -0.2019 0.058 Uiso 1 1 calc R
C5 C 0.3156(7) 0.5697(6) -0.0251(8) 0.0505(16) Uani 1 1 d .
H5 H 0.3537 0.6417 -0.0215 0.061 Uiso 1 1 calc R
C6 C 0.2161(7) 0.5105(6) 0.0789(7) 0.0451(14) Uani 1 1 d .
H6 H 0.1884 0.5422 0.152 0.054 Uiso 1 1 calc R
C7 C 0.1573(6) 0.4040(5) 0.0750(6) 0.0365(11) Uani 1 1 d .
Cl1 Cl 0.18283(16) -0.13954(12) 0.17063(12) 0.0366(3) Uani 1 1 d .
I1 I -0.04871(7) 0.38394(5) -0.40579(5) 0.0674(2) Uani 1 1 d .
N1 N 0.1423(5) 0.2549(5) -0.0414(5) 0.0402(11) Uani 1 1 d .
Ru1 Ru 0 0 0 0.03593(19) Uani 1 2 d S

loop_
_atom_site_aniso_label
_atom_site_aniso_U_11
_atom_site_aniso_U_22
_atom_site_aniso_U_33
_atom_site_aniso_U_23
_atom_site_aniso_U_13
_atom_site_aniso_U_12
C8 0.093(6) 0.066(5) 0.066(5) -0.032(4) 0.022(4) -0.018(4)
C9 0.053(4) 0.044(3) 0.038(3) -0.009(3) -0.003(3) -0.013(3)
C11 0.058(3) 0.032(3) 0.032(3) -0.014(2) -0.006(3) -0.017(2)
C12 0.045(3) 0.031(3) 0.049(3) -0.008(2) 0.008(3) -0.010(2)
C13 0.083(5) 0.047(3) 0.040(4) -0.017(3) 0.024(3) -0.024(3)
C14 0.093(7) 0.058(4) 0.060(5) -0.022(4) 0.022(5) -0.015(4)
C15 0.102(8) 0.068(5) 0.065(6) -0.009(4) 0.008(5) -0.015(5)
C16 0.043(4) 0.052(4) 0.106(8) 0.003(5) -0.014(4) 0.003(3)
C17 0.058(4) 0.045(4) 0.071(5) 0.014(3) -0.011(4) -0.015(3)
C18 0.097(6) 0.102(7) 0.050(4) -0.039(4) 0.008(4) -0.050(5)
C19 0.092(7) 0.080(6) 0.098(7) -0.001(5) -0.039(6) -0.037(5)
N2 0.054(3) 0.035(2) 0.038(3) -0.013(2) -0.002(2) -0.015(2)
C1 0.055(3) 0.034(3) 0.039(3) -0.018(2) -0.001(3) -0.009(3)
C2 0.038(3) 0.023(2) 0.040(3) -0.008(2) -0.007(2) -0.006(2)
C3 0.044(3) 0.032(3) 0.043(3) -0.011(2) 0.003(2) -0.007(2)
C4 0.040(3) 0.037(3) 0.055(4) -0.001(3) -0.001(3) -0.014(2)
C5 0.054(4) 0.036(3) 0.065(4) -0.011(3) -0.016(3) -0.016(3)
C6 0.057(4) 0.040(3) 0.045(3) -0.019(3) -0.012(3) -0.012(3)
C7 0.040(3) 0.029(2) 0.038(3) -0.007(2) -0.006(2) -0.010(2)
Cl1 0.0641(8) 0.0264(5) 0.0207(6) -0.0047(4) -0.0054(5) -0.0165(5)
I1 0.1134(5) 0.0574(3) 0.0419(3) -0.0228(2) -0.0053(3) -0.0284(3)
N1 0.053(3) 0.028(2) 0.043(3) -0.0147(19) 0.000(2) -0.014(2)
Ru1 0.0567(4) 0.0276(3) 0.0301(3) -0.0151(2) 0.0021(3) -0.0165(3)

loop_
_atom_type_symbol
_atom_type_description
_atom_type_scat_dispersion_real
_atom_type_scat_dispersion_imag
_atom_type_scat_source
C C 0.0033 0.0016 'International Tables Vol C Tables 4.2.6.8 and 6.1.1.4'
H H 0 0 'International Tables Vol C Tables 4.2.6.8 and 6.1.1.4'
Cl Cl 0.1484 0.1585 'International Tables Vol C Tables 4.2.6.8 and 6.1.1.4'
I I -0.4742 1.8119 'International Tables Vol C Tables 4.2.6.8 and 6.1.1.4'
N N 0.0061 0.0033 'International Tables Vol C Tables 4.2.6.8 and 6.1.1.4'
Ru Ru -1.2594 0.8363 'International Tables Vol C Tables 4.2.6.8 and 6.1.1.4'

loop_
_exptl_crystal_face_index_h
_exptl_crystal_face_index_k
_exptl_crystal_face_index_l
_exptl_crystal_face_perp_dist
-13 -1 -8 0.092
11 -1 6 0.075
1 -3 -1 0.182
3 1 -8 0.127
-1 0 3 0.109
-3 -5 1 0.144
0 4 3 0.241
-14 -1 6 0.076

loop_
_geom_angle_atom_site_label_1
_geom_angle_atom_site_label_2
_geom_angle_atom_site_label_3
_geom_angle
_geom_angle_site_symmetry_1
_geom_angle_site_symmetry_3
N2 C11 Ru1 177.0(5) . .
C17 C12 N2 120.3(7) . .
C17 C12 C13 122.0(7) . .
N2 C12 C13 117.8(6) . .
C14 C13 C12 118.1(8) . .
C14 C13 C18 121.1(8) . .
C12 C13 C18 120.7(6) . .
C15 C14 C13 120.8(10) . .
C14 C15 C16 124.3(10) . .
C15 C16 C17 119.5(8) . .
C12 C17 C16 115.3(8) . .
C12 C17 C19 118.9(8) . .
C16 C17 C19 125.8(8) . .
C11 N2 C12 171.3(6) . .
N1 C1 Ru1 175.6(5) . .
C7 C2 C3 123.5(5) . .
C7 C2 N1 117.3(5) . .
C3 C2 N1 119.2(5) . .
C4 C3 C2 117.5(6) . .
C4 C3 C8 121.6(6) . .
C2 C3 C8 120.9(6) . .
C5 C4 C3 120.3(6) . .
C4 C5 C6 121.3(6) . .
C5 C6 C7 120.3(6) . .
C2 C7 C6 117.1(5) . .
C2 C7 C9 120.9(5) . .
C6 C7 C9 121.9(6) . .
C1 N1 C2 171.5(6) . .
C11 Ru1 C11 180 . 2
C11 Ru1 C1 90.6(2) . 2
C11 Ru1 C1 89.4(2) 2 2
C11 Ru1 C1 89.4(2) . .
C11 Ru1 C1 90.6(2) 2 .
C1 Ru1 C1 180.0(4) 2 .
C11 Ru1 Cl1 88.31(17) . .
C11 Ru1 Cl1 91.69(17) 2 .
C1 Ru1 Cl1 93.68(17) 2 .
C1 Ru1 Cl1 86.32(17) . .
C11 Ru1 Cl1 91.69(17) . 2
C11 Ru1 Cl1 88.31(17) 2 2
C1 Ru1 Cl1 86.32(17) 2 2
C1 Ru1 Cl1 93.68(17) . 2
Cl1 Ru1 Cl1 180.00(6) . 2

loop_
_geom_bond_atom_site_label_1
_geom_bond_atom_site_label_2
_geom_bond_distance
_geom_bond_site_symmetry_2
C8 C3 1.510(10) .
C9 C7 1.506(8) .
C11 N2 1.164(8) .
C11 Ru1 1.978(6) .
C12 C17 1.377(10) .
C12 N2 1.393(8) .
C12 C13 1.428(10) .
C13 C14 1.371(10) .
C13 C18 1.482(12) .
C14 C15 1.309(14) .
C15 C16 1.334(15) .
C16 C17 1.472(14) .
C17 C19 1.494(14) .
C1 N1 1.154(7) .
C1 Ru1 1.987(6) .
C2 C7 1.382(8) .
C2 C3 1.388(8) .
C2 N1 1.399(7) .
C3 C4 1.376(9) .
C4 C5 1.371(10) .
C5 C6 1.378(9) .
C6 C7 1.384(8) .
Cl1 Ru1 2.5048(14) .
I1 I1 2.7376(10) 2_564
Ru1 C11 1.978(6) 2
Ru1 C1 1.987(6) 2
Ru1 Cl1 2.5048(14) 2
